data_4514454
loop_
_publ_author_name
'Huang, Yi-Fan'
'Wang, Chun-Kai'
'Lai, Bo-Han'
'Chung, Chin-Lung'
'Chen, Chin-Yi'
'Ciou, Guan-Ting'
'Wong, Ken-Tsung'
'Wang, Chien-Lung'

_publ_section_title
;
 Influences of Structural Modification of S, N-Hexacenes on the Morphology
 and OFET Characteristics.
;
_journal_issue 24
_journal_name_full 'ACS applied materials &amp; interfaces'
_journal_page_first 21756
_journal_page_last 21765
_journal_paper_doi 10.1021/acsami.9b04284
_journal_volume 11
_journal_year 2019
_chemical_formula_sum 'C42 H46 N2 S4'
_chemical_formula_weight 707.05
_space_group_crystal_system monoclinic
_space_group_IT_number 14
_space_group_name_Hall '-P 2yn'
_space_group_name_H-M_alt 'P 1 21/n 1'
_symmetry_space_group_name_Hall '-P 2yn'
_symmetry_space_group_name_H-M 'P 1 21/n 1'
_atom_sites_solution_hydrogens geom
_audit_creation_method SHELXL-2017/1
_cell_angle_alpha 90
_cell_angle_beta 102.532(7)
_cell_angle_gamma 90
_cell_formula_units_Z 4
_cell_length_a 15.9364(10)
_cell_length_b 8.7847(4)
_cell_length_c 26.9921(19)
_cell_measurement_reflns_used 2248
_cell_measurement_temperature 150(2)
_cell_measurement_theta_max 73.6400
_cell_measurement_theta_min 3.3290
_cell_volume 3688.8(4)
_computing_cell_refinement 'CrysAlisPro 1.171.38.41 (Rigaku OD, 2015)'
_computing_data_collection 'CrysAlisPro 1.171.38.41 (Rigaku OD, 2015)'
_computing_data_reduction 'CrysAlisPro 1.171.38.41 (Rigaku OD, 2015)'
_computing_molecular_graphics SHELXTL
_computing_publication_material SHELXTL
_computing_structure_refinement 'SHELXL-2017/1 (Sheldrick, 2017)'
_computing_structure_solution 'SHELXS-2014/7 (Sheldrick, 2014)'
_diffrn_ambient_temperature 150(2)
_diffrn_detector_area_resol_mean 10.2496
_diffrn_measured_fraction_theta_full 0.993
_diffrn_measured_fraction_theta_max 0.992
_diffrn_measurement_device_type 'Xcalibur, Atlas, Gemini'
_diffrn_radiation_type CuK\a
_diffrn_radiation_wavelength 1.54178
_diffrn_reflns_av_R_equivalents 0.0578
_diffrn_reflns_av_unetI/netI 0.0996
_diffrn_reflns_Laue_measured_fraction_full 0.993
_diffrn_reflns_Laue_measured_fraction_max 0.992
_diffrn_reflns_limit_h_max 19
_diffrn_reflns_limit_h_min -18
_diffrn_reflns_limit_k_max 10
_diffrn_reflns_limit_k_min -9
_diffrn_reflns_limit_l_max 32
_diffrn_reflns_limit_l_min -32
_diffrn_reflns_number 12419
_diffrn_reflns_point_group_measured_fraction_full 0.993
_diffrn_reflns_point_group_measured_fraction_max 0.992
_diffrn_reflns_theta_full 67.679
_diffrn_reflns_theta_max 67.994
_diffrn_reflns_theta_min 3.355
_diffrn_source 'fine-focus sealed X-ray tube'
_exptl_absorpt_coefficient_mu 2.606
_exptl_absorpt_correction_T_max 1.00000
_exptl_absorpt_correction_T_min 0.61050
_exptl_absorpt_correction_type multi-scan
_exptl_absorpt_process_details
; 
CrysAlisPro 1.171.38.41 (Rigaku Oxford Diffraction, 2015) 
Empirical absorption correction using spherical harmonics, 
 implemented in SCALE3 ABSPACK scaling algorithm. 
;
_exptl_crystal_density_diffrn 1.273
_exptl_crystal_description plate
_exptl_crystal_F_000 1504
_exptl_crystal_size_max 0.20
_exptl_crystal_size_mid 0.15
_exptl_crystal_size_min 0.10
_refine_diff_density_max 1.001
_refine_diff_density_min -0.560
_refine_diff_density_rms 0.085
_refine_ls_extinction_method none
_refine_ls_goodness_of_fit_ref 1.081
_refine_ls_hydrogen_treatment constr
_refine_ls_matrix_type full
_refine_ls_number_parameters 470
_refine_ls_number_reflns 6678
_refine_ls_number_restraints 169
_refine_ls_restrained_S_all 1.102
_refine_ls_R_factor_all 0.1410
_refine_ls_R_factor_gt 0.0789
_refine_ls_shift/su_max 0.015
_refine_ls_shift/su_mean 0.001
_refine_ls_structure_factor_coef Fsqd
_refine_ls_weighting_details 'w=1/[\s^2^(Fo^2^)+(0.1010P)^2^+2.0727P] where P=(Fo^2^+2Fc^2^)/3'
_refine_ls_weighting_scheme calc
_refine_ls_wR_factor_gt 0.1991
_refine_ls_wR_factor_ref 0.2616
_reflns_Friedel_coverage 0.000
_reflns_number_gt 3614
_reflns_number_total 6678
_reflns_threshold_expression 'I > 2\s(I)'
_cod_data_source_file am9b04284_si_006.cif
_cod_data_source_block ic18053
_cod_database_code 4514454
_shelx_shelxl_version_number 2017/1
_shelx_space_group_comment
; 
The symmetry employed for this shelxl refinement is uniquely defined 
by the following loop, which should always be used as a source of 
symmetry information in preference to the above space-group names. 
They are only intended as comments. 
;

loop_
_space_group_symop_operation_xyz
'x, y, z'
'-x+1/2, y+1/2, -z+1/2'
'-x, -y, -z'
'x-1/2, -y-1/2, z-1/2'

loop_
_atom_site_label
_atom_site_type_symbol
_atom_site_fract_x
_atom_site_fract_y
_atom_site_fract_z
_atom_site_U_iso_or_equiv
_atom_site_adp_type
_atom_site_occupancy
_atom_site_site_symmetry_order
_atom_site_calc_flag
_atom_site_refinement_flags_posn
_atom_site_refinement_flags_adp
_atom_site_refinement_flags_occupancy
_atom_site_disorder_assembly
_atom_site_disorder_group
S1 S 0.89217(9) 0.14672(16) -0.00725(6) 0.0482(4) Uani 1 1 d . . . . .
S2 S 0.83862(9) 0.23626(16) 0.13356(6) 0.0484(4) Uani 1 1 d . . . . .
N1 N 1.0225(3) -0.0269(5) 0.11712(18) 0.0454(11) Uani 1 1 d . . . . .
C1 C 1.0255(4) -0.0327(6) 0.0217(2) 0.0456(13) Uani 1 1 d . . . . .
C2 C 0.9983(4) 0.0066(6) 0.0659(2) 0.0463(13) Uani 1 1 d . . . . .
C3 C 0.9271(4) 0.1042(6) 0.0567(2) 0.0426(12) Uani 1 1 d . . . . .
C4 C 0.9075(4) 0.1348(6) 0.1043(2) 0.0449(13) Uani 1 1 d . . . . .
C5 C 0.9660(4) 0.0522(6) 0.1405(2) 0.0465(13) Uani 1 1 d . . . . .
C6 C 0.9573(4) 0.0753(7) 0.1908(2) 0.0502(14) Uani 1 1 d . . . . .
H6A H 0.992981 0.028070 0.219486 0.060 Uiso 1 1 calc R U . . .
C7 C 0.8920(4) 0.1731(6) 0.1938(2) 0.0478(13) Uani 1 1 d . . . . .
C8 C 0.8654(4) 0.2286(6) 0.2397(2) 0.0450(12) Uani 1 1 d . . . . .
C9 C 0.8118(4) 0.3551(7) 0.2377(2) 0.0532(14) Uani 1 1 d . . . . .
H9A H 0.791558 0.405623 0.206263 0.064 Uiso 1 1 calc R U . . .
C10 C 0.7878(4) 0.4079(8) 0.2807(3) 0.0593(16) Uani 1 1 d . . . . .
H10A H 0.750264 0.492791 0.278519 0.071 Uiso 1 1 calc R U . . .
C11 C 0.8183(5) 0.3378(8) 0.3270(3) 0.0619(17) Uani 1 1 d . . . . .
H11A H 0.802375 0.374771 0.356781 0.074 Uiso 1 1 calc R U . . .
C12 C 0.8723(5) 0.2129(8) 0.3296(3) 0.0618(17) Uani 1 1 d . . . . .
H12A H 0.893794 0.164309 0.361238 0.074 Uiso 1 1 calc R U . . .
C13 C 0.8950(4) 0.1588(7) 0.2862(2) 0.0558(15) Uani 1 1 d . . . . .
H13A H 0.931553 0.072471 0.288340 0.067 Uiso 1 1 calc R U . . .
C14 C 1.0943(4) -0.1191(6) 0.1413(2) 0.0466(13) Uani 1 1 d . . . . .
H14A H 1.099805 -0.205692 0.118781 0.056 Uiso 1 1 calc R U . . .
H14B H 1.082425 -0.161294 0.173110 0.056 Uiso 1 1 calc R U . . .
C15 C 1.1791(5) -0.0333(8) 0.1537(4) 0.092(3) Uani 1 1 d D U . . .
H15A H 1.193224 -0.016025 0.119813 0.110 Uiso 1 1 calc R U . . .
C16 C 1.2496(5) -0.1464(8) 0.1805(4) 0.089(3) Uani 1 1 d . . . . .
H16A H 1.298807 -0.087242 0.199862 0.107 Uiso 1 1 calc R U . . .
H16B H 1.226095 -0.207434 0.205243 0.107 Uiso 1 1 calc R U . . .
C17 C 1.2818(5) -0.2525(8) 0.1457(3) 0.076(2) Uani 1 1 d . . . . .
H17A H 1.309470 -0.192117 0.122695 0.091 Uiso 1 1 calc R U . . .
H17B H 1.232140 -0.306388 0.124512 0.091 Uiso 1 1 calc R U . . .
C18 C 1.3459(5) -0.3702(8) 0.1730(3) 0.078(2) Uani 1 1 d . . . . .
H18A H 1.393289 -0.316128 0.196098 0.094 Uiso 1 1 calc R U . . .
H18B H 1.316782 -0.434963 0.194116 0.094 Uiso 1 1 calc R U . . .
C19 C 1.3837(6) -0.4706(10) 0.1389(4) 0.096(3) Uani 1 1 d . . . . .
H19A H 1.423942 -0.542327 0.159415 0.144 Uiso 1 1 calc R U . . .
H19B H 1.337660 -0.527305 0.116450 0.144 Uiso 1 1 calc R U . . .
H19C H 1.414319 -0.408233 0.118435 0.144 Uiso 1 1 calc R U . . .
C20 C 1.1813(6) 0.1130(10) 0.1747(5) 0.122(3) Uani 1 1 d D U . . .
H20A H 1.174151 0.101041 0.209991 0.147 Uiso 1 1 calc R U . . .
H20B H 1.129824 0.167731 0.155903 0.147 Uiso 1 1 calc R U . . .
C21 C 1.2562(6) 0.2150(9) 0.1764(4) 0.097(3) Uani 1 1 d . U . . .
H21A H 1.246322 0.311841 0.192234 0.146 Uiso 1 1 calc R U . . .
H21B H 1.308131 0.166716 0.196234 0.146 Uiso 1 1 calc R U . . .
H21C H 1.263498 0.233866 0.141773 0.146 Uiso 1 1 calc R U . . .
S3 S 1.09222(10) -0.60974(17) 0.05714(6) 0.0514(4) Uani 1 1 d . . . . .
S4 S 1.04936(10) -0.51263(16) 0.19958(6) 0.0508(4) Uani 1 1 d . . . . .
N2 N 0.9060(3) -0.3546(5) 0.07815(19) 0.0486(11) Uani 1 1 d . . . . .
C22 C 0.9657(4) -0.4543(6) 0.0016(3) 0.0498(14) Uani 1 1 d . . . . .
C23 C 0.9595(4) -0.4348(6) 0.0527(2) 0.0484(13) Uani 1 1 d . . . . .
C24 C 1.0226(4) -0.5121(6) 0.0874(2) 0.0459(13) Uani 1 1 d . . . . .
C25 C 1.0082(4) -0.4811(6) 0.1359(2) 0.0463(13) Uani 1 1 d . . . . .
C26 C 0.9374(4) -0.3825(6) 0.1297(2) 0.0490(13) Uani 1 1 d . . . . .
C27 C 0.9161(4) -0.3352(6) 0.1751(2) 0.0476(13) Uani 1 1 d . . . . .
H27A H 0.869647 -0.269191 0.176844 0.057 Uiso 1 1 calc R U . . .
C28 C 0.9706(4) -0.3961(6) 0.2167(2) 0.0504(14) Uani 1 1 d . . . . .
C29 C 0.9687(4) -0.3763(7) 0.2704(2) 0.0502(14) Uani 1 1 d . . . . .
C30 C 1.0150(5) -0.4707(8) 0.3074(3) 0.0636(17) Uani 1 1 d . . . . .
H30A H 1.050136 -0.548644 0.298278 0.076 Uiso 1 1 calc R U . . .
C31 C 1.0106(5) -0.4522(10) 0.3577(3) 0.078(2) Uani 1 1 d . . . . .
H31A H 1.042067 -0.518909 0.382705 0.094 Uiso 1 1 calc R U . . .
C32 C 0.9616(5) -0.3391(8) 0.3721(3) 0.072(2) Uani 1 1 d . . . . .
H32A H 0.960391 -0.325367 0.406823 0.087 Uiso 1 1 calc R U . . .
C33 C 0.9145(5) -0.2462(8) 0.3359(3) 0.0656(18) Uani 1 1 d . . . . .
H33A H 0.879181 -0.169711 0.345588 0.079 Uiso 1 1 calc R U . . .
C34 C 0.9174(4) -0.2617(7) 0.2855(3) 0.0571(16) Uani 1 1 d . . . . .
H34A H 0.884835 -0.195159 0.260837 0.068 Uiso 1 1 calc R U . . .
C35 C 0.8362(4) -0.2538(6) 0.0560(2) 0.0492(14) Uani 1 1 d . . . . .
H35A H 0.843579 -0.221902 0.022052 0.059 Uiso 1 1 calc R U . A 1
H35B H 0.839826 -0.161265 0.077345 0.059 Uiso 1 1 calc R U . A 1
C36 C 0.7493(7) -0.3218(13) 0.0508(6) 0.063(2) Uani 0.585(8) 1 d D U P B 1
H36 H 0.739428 -0.335765 0.085848 0.075 Uiso 0.585(8) 1 calc R U P B 1
C37 C 0.7408(8) -0.4746(13) 0.0261(5) 0.065(2) Uani 0.585(8) 1 d . U P B 1
H37A H 0.786271 -0.543013 0.044731 0.078 Uiso 0.585(8) 1 calc R U P B 1
H37B H 0.748479 -0.464995 -0.009165 0.078 Uiso 0.585(8) 1 calc R U P B 1
C41 C 0.6855(8) -0.2141(15) 0.0251(5) 0.073(2) Uani 0.585(8) 1 d D U P B 1
H41A H 0.691142 -0.121252 0.046389 0.088 Uiso 0.585(8) 1 calc R U P B 1
H41B H 0.628329 -0.258144 0.025200 0.088 Uiso 0.585(8) 1 calc R U P B 1
C42 C 0.6840(10) -0.1632(17) -0.0290(5) 0.094(4) Uani 0.585(8) 1 d D U P B 1
H42A H 0.636900 -0.090796 -0.040000 0.141 Uiso 0.585(8) 1 calc R U P B 1
H42B H 0.738775 -0.114061 -0.030179 0.141 Uiso 0.585(8) 1 calc R U P B 1
H42C H 0.675537 -0.251878 -0.051511 0.141 Uiso 0.585(8) 1 calc R U P B 1
C36' C 0.7524(11) -0.3372(19) 0.0194(7) 0.062(3) Uani 0.415(8) 1 d D U P B 2
H36' H 0.772372 -0.413176 -0.003136 0.074 Uiso 0.415(8) 1 calc R U P B 2
C37' C 0.7153(11) -0.4203(16) 0.0599(7) 0.062(3) Uani 0.415(8) 1 d . U P B 2
H37C H 0.684359 -0.348913 0.078058 0.075 Uiso 0.415(8) 1 calc DR U P B 2
H37D H 0.761108 -0.471987 0.084896 0.075 Uiso 0.415(8) 1 calc R U P B 2
C41' C 0.6949(12) -0.229(2) -0.0111(7) 0.070(3) Uani 0.415(8) 1 d D U P B 2
H41C H 0.725703 -0.172600 -0.033511 0.085 Uiso 0.415(8) 1 calc R U P B 2
H41D H 0.645896 -0.283197 -0.032679 0.085 Uiso 0.415(8) 1 calc R U P B 2
C42' C 0.6645(15) -0.126(2) 0.0211(8) 0.103(5) Uani 0.415(8) 1 d D U P B 2
H42D H 0.625557 -0.052485 0.000604 0.155 Uiso 0.415(8) 1 calc R U P B 2
H42E H 0.633647 -0.182168 0.043019 0.155 Uiso 0.415(8) 1 calc R U P B 2
H42F H 0.713247 -0.071856 0.042189 0.155 Uiso 0.415(8) 1 calc R U P B 2
C38 C 0.6472(6) -0.5476(10) 0.0258(5) 0.108(4) Uani 1 1 d . . . . .
H38A H 0.637900 -0.559833 0.060670 0.130 Uiso 1 1 calc DR U . B 1
H38B H 0.600403 -0.484609 0.005749 0.130 Uiso 1 1 calc R U . B 1
C39 C 0.6530(7) -0.6924(14) 0.0021(4) 0.112(4) Uani 1 1 d . . . . .
H39A H 0.686189 -0.763882 0.027250 0.135 Uiso 1 1 calc R U . . .
H39B H 0.683940 -0.680104 -0.025748 0.135 Uiso 1 1 calc R U . . .
C40 C 0.5633(7) -0.7586(13) -0.0193(4) 0.131(4) Uani 1 1 d . . . . .
H40A H 0.568886 -0.857164 -0.035242 0.197 Uiso 1 1 calc DR U . . .
H40B H 0.532938 -0.772249 0.008341 0.197 Uiso 1 1 calc R U . . .
H40C H 0.530691 -0.688569 -0.044594 0.197 Uiso 1 1 calc R U . . .

loop_
_atom_site_aniso_label
_atom_site_aniso_U_11
_atom_site_aniso_U_22
_atom_site_aniso_U_33
_atom_site_aniso_U_23
_atom_site_aniso_U_13
_atom_site_aniso_U_12
S1 0.0484(8) 0.0455(7) 0.0498(8) 0.0018(6) 0.0088(6) 0.0039(6)
S2 0.0491(8) 0.0439(7) 0.0526(8) 0.0005(6) 0.0119(6) 0.0042(6)
N1 0.046(2) 0.042(2) 0.047(3) 0.000(2) 0.007(2) 0.004(2)
C1 0.044(3) 0.033(3) 0.057(3) 0.000(2) 0.006(2) -0.004(2)
C2 0.049(3) 0.040(3) 0.050(3) -0.005(3) 0.009(2) -0.010(2)
C3 0.044(3) 0.034(2) 0.047(3) 0.001(2) 0.002(2) 0.002(2)
C4 0.045(3) 0.032(2) 0.056(3) -0.001(2) 0.010(2) 0.002(2)
C5 0.045(3) 0.035(3) 0.060(4) 0.000(3) 0.012(3) 0.003(2)
C6 0.049(3) 0.044(3) 0.055(4) -0.002(3) 0.006(3) -0.005(3)
C7 0.045(3) 0.039(3) 0.059(4) 0.003(3) 0.010(3) -0.007(2)
C8 0.047(3) 0.038(3) 0.049(3) -0.005(2) 0.010(2) -0.009(2)
C9 0.052(3) 0.049(3) 0.059(4) 0.001(3) 0.013(3) -0.005(3)
C10 0.052(3) 0.060(4) 0.065(4) -0.001(3) 0.011(3) -0.003(3)
C11 0.066(4) 0.059(4) 0.067(4) -0.006(3) 0.029(3) -0.004(3)
C12 0.071(4) 0.064(4) 0.051(4) 0.001(3) 0.014(3) -0.001(3)
C13 0.067(4) 0.047(3) 0.054(4) 0.002(3) 0.015(3) 0.003(3)
C14 0.049(3) 0.044(3) 0.047(3) -0.006(3) 0.011(2) -0.001(3)
C15 0.054(4) 0.047(3) 0.153(7) -0.017(4) -0.023(4) 0.004(3)
C16 0.055(4) 0.062(4) 0.127(7) -0.024(5) -0.031(4) 0.010(3)
C17 0.062(4) 0.058(4) 0.103(6) 0.006(4) 0.007(4) 0.008(3)
C18 0.058(4) 0.057(4) 0.111(7) 0.000(4) -0.002(4) 0.003(3)
C19 0.070(5) 0.077(5) 0.135(8) 0.001(6) 0.012(5) 0.011(4)
C20 0.086(5) 0.068(4) 0.183(8) 0.001(5) -0.036(6) -0.004(4)
C21 0.079(5) 0.059(4) 0.146(8) 0.005(5) 0.006(5) -0.019(4)
S3 0.0505(8) 0.0446(7) 0.0599(9) -0.0036(7) 0.0132(7) 0.0035(6)
S4 0.0513(8) 0.0436(7) 0.0577(9) 0.0011(7) 0.0121(6) 0.0038(6)
N2 0.051(3) 0.043(2) 0.052(3) -0.003(2) 0.013(2) 0.001(2)
C22 0.041(3) 0.038(3) 0.069(4) -0.004(3) 0.009(3) -0.006(2)
C23 0.046(3) 0.039(3) 0.060(4) -0.003(3) 0.013(3) 0.001(2)
C24 0.045(3) 0.035(3) 0.058(3) 0.000(3) 0.013(3) -0.001(2)
C25 0.045(3) 0.041(3) 0.050(3) -0.001(3) 0.003(2) 0.002(2)
C26 0.046(3) 0.042(3) 0.059(4) -0.005(3) 0.011(3) -0.006(3)
C27 0.046(3) 0.040(3) 0.057(4) 0.001(3) 0.011(3) 0.001(2)
C28 0.045(3) 0.039(3) 0.066(4) -0.007(3) 0.009(3) -0.001(2)
C29 0.045(3) 0.045(3) 0.059(4) -0.003(3) 0.005(3) -0.002(3)
C30 0.063(4) 0.061(4) 0.069(4) 0.008(4) 0.017(3) 0.009(3)
C31 0.083(5) 0.086(5) 0.064(5) 0.014(4) 0.012(4) 0.018(5)
C32 0.096(6) 0.070(4) 0.049(4) -0.008(4) 0.013(4) -0.003(4)
C33 0.070(4) 0.060(4) 0.066(4) -0.009(4) 0.016(3) 0.004(3)
C34 0.059(4) 0.048(3) 0.063(4) -0.003(3) 0.010(3) 0.007(3)
C35 0.051(3) 0.036(3) 0.061(4) -0.004(3) 0.013(3) 0.003(2)
C36 0.051(4) 0.052(4) 0.078(5) 0.004(5) -0.002(4) 0.009(4)
C37 0.058(4) 0.057(4) 0.076(5) -0.001(4) 0.003(4) 0.005(4)
C41 0.064(4) 0.059(4) 0.090(5) -0.004(5) 0.000(4) 0.016(4)
C42 0.084(7) 0.081(7) 0.095(8) -0.011(7) -0.027(6) 0.033(6)
C36' 0.055(5) 0.055(5) 0.072(6) -0.007(5) 0.004(5) 0.006(4)
C37' 0.057(5) 0.056(5) 0.072(6) 0.000(5) 0.009(5) 0.010(4)
C41' 0.065(5) 0.062(5) 0.077(6) -0.002(5) -0.002(5) 0.012(4)
C42' 0.092(8) 0.095(8) 0.109(9) -0.016(9) -0.009(8) 0.012(8)
C38 0.072(6) 0.083(6) 0.151(10) 0.021(6) -0.015(6) -0.024(5)
C39 0.089(7) 0.166(11) 0.079(6) 0.011(7) 0.013(5) -0.008(7)
C40 0.117(9) 0.158(11) 0.112(9) -0.057(8) 0.012(7) -0.044(8)

loop_
_atom_type_symbol
_atom_type_description
_atom_type_scat_dispersion_real
_atom_type_scat_dispersion_imag
_atom_type_scat_source
C C 0.0181 0.0091 'International Tables Vol C Tables 4.2.6.8 and 6.1.1.4'
H H 0.0000 0.0000 'International Tables Vol C Tables 4.2.6.8 and 6.1.1.4'
N N 0.0311 0.0180 'International Tables Vol C Tables 4.2.6.8 and 6.1.1.4'
S S 0.3331 0.5567 'International Tables Vol C Tables 4.2.6.8 and 6.1.1.4'

loop_
_geom_angle_atom_site_label_1
_geom_angle_atom_site_label_2
_geom_angle_atom_site_label_3
_geom_angle
_geom_angle_site_symmetry_1
_geom_angle_site_symmetry_3
C3 S1 C1 90.2(3) . 3_755
C4 S2 C7 91.8(3) . .
C2 N1 C5 106.2(5) . .
C2 N1 C14 126.5(5) . .
C5 N1 C14 127.2(5) . .
C1 C1 C2 112.4(7) 3_755 .
C1 C1 S1 112.0(6) 3_755 3_755
C2 C1 S1 135.5(5) . 3_755
N1 C2 C1 136.8(6) . .
N1 C2 C3 110.2(5) . .
C1 C2 C3 113.0(5) . .
C2 C3 C4 106.7(5) . .
C2 C3 S1 112.3(4) . .
C4 C3 S1 141.0(4) . .
C5 C4 C3 106.9(5) . .
C5 C4 S2 109.9(4) . .
C3 C4 S2 143.2(5) . .
N1 C5 C4 109.9(5) . .
N1 C5 C6 135.8(5) . .
C4 C5 C6 114.1(5) . .
C7 C6 C5 112.4(6) . .
C6 C7 C8 128.2(6) . .
C6 C7 S2 111.6(5) . .
C8 C7 S2 120.2(4) . .
C13 C8 C9 118.2(6) . .
C13 C8 C7 120.7(5) . .
C9 C8 C7 121.1(5) . .
C10 C9 C8 121.0(6) . .
C9 C10 C11 120.3(6) . .
C10 C11 C12 119.3(6) . .
C13 C12 C11 120.3(7) . .
C12 C13 C8 121.0(6) . .
N1 C14 C15 113.7(5) . .
C20 C15 C14 119.1(8) . .
C20 C15 C16 116.5(7) . .
C14 C15 C16 107.7(6) . .
C17 C16 C15 114.7(8) . .
C16 C17 C18 113.9(8) . .
C19 C18 C17 114.9(8) . .
C15 C20 C21 121.0(10) . .
C24 S3 C22 90.1(3) . 3_745
C25 S4 C28 91.7(3) . .
C26 N2 C23 106.1(5) . .
C26 N2 C35 126.7(5) . .
C23 N2 C35 127.1(5) . .
C22 C22 C23 111.0(7) 3_745 .
C22 C22 S3 113.7(7) 3_745 3_745
C23 C22 S3 135.3(5) . 3_745
C24 C23 N2 110.0(5) . .
C24 C23 C22 113.9(5) . .
N2 C23 C22 136.1(6) . .
C23 C24 C25 107.1(5) . .
C23 C24 S3 111.3(5) . .
C25 C24 S3 141.5(5) . .
C24 C25 C26 107.3(5) . .
C24 C25 S4 142.7(5) . .
C26 C25 S4 109.9(5) . .
N2 C26 C25 109.4(5) . .
N2 C26 C27 135.8(6) . .
C25 C26 C27 114.8(6) . .
C28 C27 C26 111.7(5) . .
C27 C28 C29 128.1(6) . .
C27 C28 S4 112.0(5) . .
C29 C28 S4 119.9(5) . .
C30 C29 C34 118.1(6) . .
C30 C29 C28 121.4(6) . .
C34 C29 C28 120.5(6) . .
C29 C30 C31 120.4(7) . .
C32 C31 C30 121.0(7) . .
C33 C32 C31 119.3(7) . .
C32 C33 C34 121.2(7) . .
C33 C34 C29 120.0(6) . .
N2 C35 C36 114.2(6) . .
N2 C35 C36' 115.1(7) . .
C41 C36 C35 109.0(10) . .
C41 C36 C37 112.8(11) . .
C35 C36 C37 113.4(10) . .
C36 C37 C38 110.6(10) . .
C36 C41 C42 120.8(13) . .
C41' C36' C37' 115.0(16) . .
C41' C36' C35 112.2(13) . .
C37' C36' C35 99.9(13) . .
C36' C37' C38 103.2(13) . .
C42' C41' C36' 109.3(17) . .
C39 C38 C37 101.8(10) . .
C39 C38 C37' 137.3(10) . .
C38 C39 C40 111.0(9) . .

loop_
_geom_bond_atom_site_label_1
_geom_bond_atom_site_label_2
_geom_bond_distance
_geom_bond_site_symmetry_2
S1 C3 1.736(6) .
S1 C1 1.760(6) 3_755
S2 C4 1.732(6) .
S2 C7 1.753(6) .
N1 C2 1.385(7) .
N1 C5 1.391(7) .
N1 C14 1.438(7) .
C1 C1 1.396(11) 3_755
C1 C2 1.398(8) .
C2 C3 1.400(8) .
C3 C4 1.411(8) .
C4 C5 1.399(8) .
C5 C6 1.410(8) .
C6 C7 1.366(8) .
C7 C8 1.477(8) .
C8 C13 1.386(8) .
C8 C9 1.395(8) .
C9 C10 1.379(9) .
C10 C11 1.384(9) .
C11 C12 1.387(9) .
C12 C13 1.382(9) .
C14 C15 1.521(9) .
C15 C20 1.401(10) .
C15 C16 1.556(9) .
C16 C17 1.492(11) .
C17 C18 1.527(9) .
C18 C19 1.492(11) .
C20 C21 1.485(12) .
S3 C24 1.741(6) .
S3 C22 1.746(7) 3_745
S4 C25 1.724(6) .
S4 C28 1.757(6) .
N2 C26 1.394(8) .
N2 C23 1.397(7) .
N2 C35 1.446(7) .
C22 C22 1.373(12) 3_745
C22 C23 1.413(9) .
C23 C24 1.394(8) .
C24 C25 1.402(8) .
C25 C26 1.404(8) .
C26 C27 1.405(8) .
C27 C28 1.369(8) .
C28 C29 1.467(9) .
C29 C30 1.383(9) .
C29 C34 1.411(8) .
C30 C31 1.385(10) .
C31 C32 1.371(11) .
C32 C33 1.366(10) .
C33 C34 1.378(9) .
C35 C36 1.487(14) .
C35 C36' 1.651(18) .
C36 C41 1.450(12) .
C36 C37 1.492(17) .
C37 C38 1.622(14) .
C41 C42 1.522(15) .
C36' C41' 1.448(16) .
C36' C37' 1.54(3) .
C37' C38 1.686(15) .
C41' C42' 1.411(17) .
C38 C39 1.436(13) .
C39 C40 1.536(13) .
